data_1567682
loop_
_publ_author_name
'Mahawar, Pritam'
'Shukla, Pratima'
'Chandra Joshi, Prakash'
'Singh, Dharmendra'
'Kumar, Hemant'
'Mukherjee, Goutam'
'Nagendran, Selvarajan'

_publ_section_title
;
 Air and water stable germacarbonyl compounds
;
_journal_issue 42
_journal_name_full 'Chemical Science'
_journal_page_first 12382
_journal_page_last 12388
_journal_paper_doi 10.1039/D2SC01869A
_journal_volume 13
_journal_year 2022
_chemical_formula_moiety 'C39 H48 Ge N3 S Si2, C6 H14'
_chemical_formula_sum 'C42 H55 Ge N3 S Si2'
_chemical_formula_weight 762.74
_chemical_name_systematic DPMGe(S)N(TMS)2
_space_group_crystal_system triclinic
_space_group_IT_number 2
_space_group_name_Hall '-P 1'
_space_group_name_H-M_alt 'P -1'
_atom_sites_solution_hydrogens geom
_audit_creation_method SHELXL-2014/7
_audit_update_record
;
2021-10-21 deposited with the CCDC.	2022-09-01 downloaded from the CCDC.
;
_cell_angle_alpha 76.889(8)
_cell_angle_beta 86.438(8)
_cell_angle_gamma 72.957(8)
_cell_formula_units_Z 2
_cell_length_a 8.7695(14)
_cell_length_b 11.3819(19)
_cell_length_c 21.887(4)
_cell_measurement_reflns_used 9799
_cell_measurement_temperature 100(2)
_cell_measurement_theta_max 28.02
_cell_measurement_theta_min 2.32
_cell_volume 2034.2(6)
_computing_cell_refinement 'Bruker SAINT'
_computing_data_collection 'Bruker APEX2'
_computing_data_reduction 'Bruker SAINT'
_computing_molecular_graphics 'Bruker SHELXTL'
_computing_publication_material 'Bruker SHELXTL'
_computing_structure_refinement 'SHELXL-2014 (Sheldrick 2014)'
_computing_structure_solution 'SHELXS-97 (Sheldrick 2008)'
_diffrn_ambient_temperature 100(2)
_diffrn_measured_fraction_theta_full 0.999
_diffrn_measured_fraction_theta_max 0.997
_diffrn_measurement_device_type 'Bruker APEX-II CCD'
_diffrn_measurement_method '\f and \w scans'
_diffrn_radiation_type MoK\a
_diffrn_radiation_wavelength 0.71073
_diffrn_reflns_av_R_equivalents 0.0896
_diffrn_reflns_av_unetI/netI 0.0630
_diffrn_reflns_Laue_measured_fraction_full 0.999
_diffrn_reflns_Laue_measured_fraction_max 0.997
_diffrn_reflns_limit_h_max 11
_diffrn_reflns_limit_h_min -11
_diffrn_reflns_limit_k_max 15
_diffrn_reflns_limit_k_min -15
_diffrn_reflns_limit_l_max 29
_diffrn_reflns_limit_l_min -29
_diffrn_reflns_number 59248
_diffrn_reflns_point_group_measured_fraction_full 0.999
_diffrn_reflns_point_group_measured_fraction_max 0.997
_diffrn_reflns_theta_full 25.242
_diffrn_reflns_theta_max 28.276
_diffrn_reflns_theta_min 1.947
_exptl_absorpt_coefficient_mu 0.895
_exptl_absorpt_correction_T_max 0.931
_exptl_absorpt_correction_T_min 0.889
_exptl_absorpt_correction_type multi-scan
_exptl_crystal_colour RED
_exptl_crystal_density_diffrn 1.245
_exptl_crystal_description BLOCK
_exptl_crystal_F_000 808
_exptl_crystal_size_max 0.16
_exptl_crystal_size_mid 0.11
_exptl_crystal_size_min 0.08
_refine_diff_density_max 1.991
_refine_diff_density_min -1.255
_refine_diff_density_rms 0.137
_refine_ls_extinction_coef 0.0123(18)
_refine_ls_extinction_expression Fc^*^=kFc[1+0.001xFc^2^\l^3^/sin(2\q)]^-1/4^
_refine_ls_extinction_method 'SHELXL-2014/7 (Sheldrick 2014'
_refine_ls_goodness_of_fit_ref 1.045
_refine_ls_hydrogen_treatment constr
_refine_ls_matrix_type full
_refine_ls_number_parameters 455
_refine_ls_number_reflns 10058
_refine_ls_number_restraints 0
_refine_ls_restrained_S_all 1.045
_refine_ls_R_factor_all 0.1019
_refine_ls_R_factor_gt 0.0751
_refine_ls_shift/su_max 0.000
_refine_ls_shift/su_mean 0.000
_refine_ls_structure_factor_coef Fsqd
_refine_ls_weighting_details 'w=1/[\s^2^(Fo^2^)+(0.1129P)^2^+6.9546P] where P=(Fo^2^+2Fc^2^)/3'
_refine_ls_weighting_scheme calc
_refine_ls_wR_factor_gt 0.1963
_refine_ls_wR_factor_ref 0.2224
_reflns_Friedel_coverage 0.000
_reflns_number_gt 7719
_reflns_number_total 10058
_reflns_threshold_expression 'I > 2\s(I)'
_cod_data_source_file d2sc01869a2.cif
_cod_data_source_block pm348_0m_a
_cod_depositor_comments 'Adding full bibliography for 1567676--1567686.cif.'
_cod_original_cell_volume 2034.3(6)
_cod_database_code 1567682
_shelx_shelxl_version_number 2014/7
_shelx_space_group_comment
;
The symmetry employed for this shelxl refinement is uniquely defined
by the following loop, which should always be used as a source of
symmetry information in preference to the above space-group names.
They are only intended as comments.
;

loop_
_space_group_symop_operation_xyz
'x, y, z'
'-x, -y, -z'

loop_
_atom_site_label
_atom_site_type_symbol
_atom_site_fract_x
_atom_site_fract_y
_atom_site_fract_z
_atom_site_U_iso_or_equiv
_atom_site_adp_type
_atom_site_occupancy
_atom_site_site_symmetry_order
_atom_site_calc_flag
_atom_site_refinement_flags_posn
_atom_site_refinement_flags_adp
_atom_site_refinement_flags_occupancy
_atom_site_disorder_assembly
_atom_site_disorder_group
Ge1 Ge 0.39887(5) 0.60370(4) 0.23258(2) 0.02034(15) Uani 1 1 d . . . . .
S1 S 0.15881(12) 0.61899(10) 0.23137(6) 0.0296(3) Uani 1 1 d . . . . .
Si2 Si 0.74917(15) 0.45870(13) 0.28885(7) 0.0350(3) Uani 1 1 d . . . . .
Si1 Si 0.48187(17) 0.33871(14) 0.32209(7) 0.0391(4) Uani 1 1 d . . . . .
N3 N 0.5450(4) 0.4689(3) 0.28095(16) 0.0206(7) Uani 1 1 d . . . . .
N2 N 0.4331(4) 0.7570(3) 0.24724(16) 0.0210(7) Uani 1 1 d . . . . .
N1 N 0.4895(4) 0.6272(3) 0.14854(16) 0.0218(7) Uani 1 1 d . . . . .
C5 C 0.5942(5) 0.8053(4) 0.15336(19) 0.0212(8) Uani 1 1 d . . . . .
C16 C 0.3982(5) 0.4673(4) 0.1079(2) 0.0237(8) Uani 1 1 d . . . . .
C17 C 0.2377(5) 0.5121(4) 0.0883(2) 0.0255(8) Uani 1 1 d . . . . .
C21 C 0.4726(5) 0.3381(4) 0.1234(2) 0.0285(9) Uani 1 1 d . . . . .
C4 C 0.5253(5) 0.8277(4) 0.2102(2) 0.0243(8) Uani 1 1 d . . . . .
C10 C 0.6861(5) 0.8918(4) 0.11809(19) 0.0220(8) Uani 1 1 d . . . . .
C6 C 0.5790(5) 0.7113(4) 0.1246(2) 0.0226(8) Uani 1 1 d . . . . .
C9 C 0.4907(5) 0.5593(4) 0.1046(2) 0.0252(8) Uani 1 1 d . . . . .
C25 C 0.2539(6) 0.7789(4) 0.3415(2) 0.0285(9) Uani 1 1 d . . . . .
C26 C 0.2993(6) 0.6979(4) 0.3996(2) 0.0311(10) Uani 1 1 d . . . . .
C20 C 0.3850(6) 0.2546(4) 0.1222(2) 0.0304(9) Uani 1 1 d . . . . .
H20 H 0.4359 0.1666 0.1335 0.036 Uiso 1 1 calc R U . . .
C1 C 0.3747(6) 0.8135(4) 0.2957(2) 0.0277(9) Uani 1 1 d . . . . .
C8 C 0.6397(6) 0.6897(5) 0.0657(2) 0.0309(10) Uani 1 1 d . . . . .
H8 H 0.7061 0.7321 0.0393 0.037 Uiso 1 1 calc R U . . .
C13 C 0.8580(5) 1.0486(4) 0.0512(2) 0.0286(9) Uani 1 1 d . . . . .
H13 H 0.9169 1.1019 0.0280 0.034 Uiso 1 1 calc R U . . .
C18 C 0.1535(5) 0.4261(4) 0.0874(2) 0.0289(9) Uani 1 1 d . . . . .
H18 H 0.0448 0.4563 0.0746 0.035 Uiso 1 1 calc R U . . .
C19 C 0.2256(6) 0.2963(4) 0.1050(2) 0.0302(9) Uani 1 1 d . . . . .
C15 C 0.6179(5) 0.9845(4) 0.0670(2) 0.0284(9) Uani 1 1 d . . . . .
H15 H 0.5121 0.9944 0.0547 0.034 Uiso 1 1 calc R U . . .
C7 C 0.5845(6) 0.5955(5) 0.0537(2) 0.0326(10) Uani 1 1 d . . . . .
H7 H 0.6062 0.5611 0.0173 0.039 Uiso 1 1 calc R U . . .
C27 C 0.1807(6) 0.6696(5) 0.4403(2) 0.0365(11) Uani 1 1 d . . . . .
H27 H 0.2108 0.6131 0.4796 0.044 Uiso 1 1 calc R U . . .
C22 C 0.6482(6) 0.2871(5) 0.1405(3) 0.0394(12) Uani 1 1 d . . . . .
H22A H 0.7119 0.3111 0.1040 0.059 Uiso 1 1 calc R U . . .
H22B H 0.6770 0.1951 0.1536 0.059 Uiso 1 1 calc R U . . .
H22C H 0.6693 0.3221 0.1750 0.059 Uiso 1 1 calc R U . . .
C11 C 0.8411(5) 0.8773(4) 0.1368(2) 0.0263(9) Uani 1 1 d . . . . .
H11 H 0.8880 0.8145 0.1724 0.032 Uiso 1 1 calc R U . . .
C30 C 0.0919(6) 0.8368(5) 0.3262(2) 0.0327(10) Uani 1 1 d . . . . .
C29 C -0.0217(6) 0.8054(5) 0.3687(3) 0.0376(11) Uani 1 1 d . . . . .
H29 H -0.1315 0.8430 0.3584 0.045 Uiso 1 1 calc R U . . .
C23 C 0.1581(6) 0.6509(4) 0.0659(3) 0.0365(11) Uani 1 1 d . . . . .
H23A H 0.2085 0.6828 0.0269 0.055 Uiso 1 1 calc R U . . .
H23B H 0.1695 0.6955 0.0980 0.055 Uiso 1 1 calc R U . . .
H23C H 0.0447 0.6646 0.0582 0.055 Uiso 1 1 calc R U . . .
C14 C 0.7025(6) 1.0634(5) 0.0334(2) 0.0335(10) Uani 1 1 d . . . . .
H14 H 0.6546 1.1274 -0.0016 0.040 Uiso 1 1 calc R U . . .
C12 C 0.9261(5) 0.9563(4) 0.1025(2) 0.0309(10) Uani 1 1 d . . . . .
H12 H 1.0320 0.9464 0.1147 0.037 Uiso 1 1 calc R U . . .
C32 C 0.4728(6) 0.6441(5) 0.4184(3) 0.0396(11) Uani 1 1 d . . . . .
H32A H 0.4810 0.6027 0.4631 0.059 Uiso 1 1 calc R U . . .
H32B H 0.5236 0.7121 0.4110 0.059 Uiso 1 1 calc R U . . .
H32C H 0.5264 0.5824 0.3935 0.059 Uiso 1 1 calc R U . . .
C2 C 0.4312(7) 0.9186(5) 0.2910(2) 0.0418(13) Uani 1 1 d . . . . .
H2 H 0.4091 0.9734 0.3194 0.050 Uiso 1 1 calc R U . . .
C3 C 0.5240(7) 0.9282(5) 0.2382(2) 0.0367(11) Uani 1 1 d . . . . .
H3 H 0.5773 0.9908 0.2233 0.044 Uiso 1 1 calc R U . . .
C28 C 0.0203(6) 0.7209(5) 0.4255(3) 0.0406(12) Uani 1 1 d . . . . .
C24 C 0.1319(7) 0.2026(5) 0.1053(3) 0.0437(13) Uani 1 1 d . . . . .
H24A H 0.1823 0.1474 0.0768 0.066 Uiso 1 1 calc R U . . .
H24B H 0.0222 0.2484 0.0915 0.066 Uiso 1 1 calc R U . . .
H24C H 0.1311 0.1518 0.1479 0.066 Uiso 1 1 calc R U . . .
C31 C 0.0413(7) 0.9325(6) 0.2664(3) 0.0434(12) Uani 1 1 d . . . . .
H31A H -0.0747 0.9543 0.2616 0.065 Uiso 1 1 calc R U . . .
H31B H 0.0936 0.8976 0.2309 0.065 Uiso 1 1 calc R U . . .
H31C H 0.0718 1.0082 0.2675 0.065 Uiso 1 1 calc R U . . .
C33 C -0.1071(7) 0.6854(7) 0.4695(3) 0.0555(16) Uani 1 1 d . . . . .
H33A H -0.2037 0.7570 0.4647 0.083 Uiso 1 1 calc R U . . .
H33B H -0.0686 0.6630 0.5129 0.083 Uiso 1 1 calc R U . . .
H33C H -0.1314 0.6133 0.4593 0.083 Uiso 1 1 calc R U . . .
C34 C 0.7813(7) 0.6176(6) 0.2929(3) 0.0479(14) Uani 1 1 d . . . . .
H34A H 0.7839 0.6679 0.2502 0.072 Uiso 1 1 calc R U . . .
H34B H 0.8826 0.6022 0.3141 0.072 Uiso 1 1 calc R U . . .
H34C H 0.6936 0.6634 0.3162 0.072 Uiso 1 1 calc R U . . .
C39 C 0.3129(9) 0.3097(7) 0.2854(4) 0.0657(19) Uani 1 1 d . . . . .
H39A H 0.2115 0.3560 0.3013 0.099 Uiso 1 1 calc R U . . .
H39B H 0.3225 0.2194 0.2960 0.099 Uiso 1 1 calc R U . . .
H39C H 0.3163 0.3385 0.2397 0.099 Uiso 1 1 calc R U . . .
C37 C 0.6484(9) 0.1846(6) 0.3150(4) 0.0650(19) Uani 1 1 d . . . . .
H37A H 0.6227 0.1525 0.2803 0.098 Uiso 1 1 calc R U . . .
H37B H 0.6548 0.1212 0.3542 0.098 Uiso 1 1 calc R U . . .
H37C H 0.7511 0.2031 0.3071 0.098 Uiso 1 1 calc R U . . .
C35 C 0.8276(9) 0.3656(7) 0.3703(4) 0.0657(19) Uani 1 1 d . . . . .
H35A H 0.7918 0.4193 0.4007 0.099 Uiso 1 1 calc R U . . .
H35B H 0.9445 0.3377 0.3697 0.099 Uiso 1 1 calc R U . . .
H35C H 0.7870 0.2921 0.3824 0.099 Uiso 1 1 calc R U . . .
C36 C 0.8751(9) 0.4114(13) 0.2260(5) 0.117(5) Uani 1 1 d . . . . .
H36A H 0.8313 0.3938 0.1916 0.140 Uiso 1 1 calc R U . . .
H36B H 0.9857 0.4039 0.2270 0.140 Uiso 1 1 calc R U . . .
C38 C 0.4399(13) 0.3377(8) 0.4035(4) 0.082(3) Uani 1 1 d . . . . .
H38A H 0.5335 0.3426 0.4239 0.124 Uiso 1 1 calc R U . . .
H38B H 0.4143 0.2598 0.4238 0.124 Uiso 1 1 calc R U . . .
H38C H 0.3489 0.4102 0.4072 0.124 Uiso 1 1 calc R U . . .
C42 C 0.088(2) 0.9772(9) 0.5062(5) 0.173(11) Uani 1 1 d . . . . .
H42A H 0.1255 0.8841 0.5151 0.207 Uiso 1 1 calc R U . . .
H42B H 0.1143 1.0064 0.5423 0.207 Uiso 1 1 calc R U . . .
C41 C 0.346(3) 0.9937(12) 0.4575(7) 0.180(10) Uani 1 1 d . . . . .
H41A H 0.3685 1.0267 0.4925 0.270 Uiso 1 1 calc R U . . .
H41B H 0.3977 1.0279 0.4195 0.270 Uiso 1 1 calc R U . . .
H41C H 0.3869 0.9016 0.4675 0.270 Uiso 1 1 calc R U . . .
C40 C 0.163(3) 1.0331(13) 0.4465(7) 0.163(8) Uani 1 1 d . . . . .
H40A H 0.1197 1.1261 0.4366 0.195 Uiso 1 1 calc R U . . .
H40B H 0.1384 1.0012 0.4108 0.195 Uiso 1 1 calc R U . . .

loop_
_atom_site_aniso_label
_atom_site_aniso_U_11
_atom_site_aniso_U_22
_atom_site_aniso_U_33
_atom_site_aniso_U_23
_atom_site_aniso_U_13
_atom_site_aniso_U_12
Ge1 0.0180(2) 0.0186(2) 0.0257(2) -0.00538(16) 0.00008(15) -0.00672(15)
S1 0.0172(5) 0.0276(5) 0.0444(6) -0.0062(5) -0.0013(4) -0.0080(4)
Si2 0.0191(6) 0.0344(7) 0.0440(8) 0.0077(6) -0.0054(5) -0.0077(5)
Si1 0.0334(7) 0.0359(7) 0.0446(8) 0.0113(6) -0.0069(6) -0.0186(6)
N3 0.0199(15) 0.0183(15) 0.0239(17) -0.0035(13) 0.0020(13) -0.0070(13)
N2 0.0221(16) 0.0169(15) 0.0240(17) -0.0046(13) 0.0021(13) -0.0061(13)
N1 0.0219(16) 0.0198(16) 0.0269(17) -0.0075(13) 0.0013(13) -0.0093(13)
C5 0.0189(17) 0.0182(17) 0.0245(19) -0.0011(15) -0.0033(15) -0.0042(14)
C16 0.026(2) 0.027(2) 0.025(2) -0.0095(16) 0.0032(16) -0.0145(16)
C17 0.025(2) 0.030(2) 0.027(2) -0.0089(17) 0.0006(16) -0.0131(17)
C21 0.030(2) 0.029(2) 0.028(2) -0.0080(17) -0.0018(17) -0.0080(18)
C4 0.030(2) 0.0197(18) 0.027(2) -0.0037(15) 0.0010(16) -0.0148(16)
C10 0.0235(19) 0.0185(18) 0.026(2) -0.0049(15) 0.0005(15) -0.0086(15)
C6 0.0204(18) 0.0243(19) 0.027(2) -0.0069(16) 0.0030(15) -0.0119(15)
C9 0.0238(19) 0.028(2) 0.029(2) -0.0146(17) 0.0032(16) -0.0103(16)
C25 0.033(2) 0.026(2) 0.030(2) -0.0099(17) 0.0055(18) -0.0119(18)
C26 0.031(2) 0.031(2) 0.032(2) -0.0109(19) 0.0051(18) -0.0089(19)
C20 0.037(2) 0.0208(19) 0.035(2) -0.0084(17) 0.0005(19) -0.0087(18)
C1 0.039(2) 0.022(2) 0.027(2) -0.0110(16) 0.0057(18) -0.0120(18)
C8 0.032(2) 0.039(2) 0.032(2) -0.0161(19) 0.0090(18) -0.021(2)
C13 0.030(2) 0.025(2) 0.032(2) -0.0040(17) 0.0064(17) -0.0133(17)
C18 0.026(2) 0.030(2) 0.036(2) -0.0109(18) 0.0001(18) -0.0140(18)
C19 0.036(2) 0.029(2) 0.033(2) -0.0096(18) 0.0045(18) -0.0182(19)
C15 0.025(2) 0.029(2) 0.033(2) -0.0022(18) -0.0049(17) -0.0119(17)
C7 0.040(3) 0.040(3) 0.031(2) -0.020(2) 0.0120(19) -0.025(2)
C27 0.043(3) 0.039(3) 0.029(2) -0.008(2) 0.010(2) -0.016(2)
C22 0.031(2) 0.035(3) 0.054(3) -0.019(2) -0.006(2) -0.004(2)
C11 0.0217(19) 0.0218(19) 0.034(2) 0.0016(16) -0.0025(16) -0.0087(16)
C30 0.035(2) 0.033(2) 0.034(2) -0.0136(19) 0.0014(19) -0.0104(19)
C29 0.031(2) 0.042(3) 0.045(3) -0.019(2) 0.003(2) -0.010(2)
C23 0.033(2) 0.026(2) 0.050(3) -0.009(2) -0.006(2) -0.0060(19)
C14 0.037(2) 0.030(2) 0.032(2) 0.0043(18) -0.0051(19) -0.015(2)
C12 0.025(2) 0.027(2) 0.040(3) -0.0021(18) -0.0001(18) -0.0103(17)
C32 0.037(3) 0.038(3) 0.038(3) 0.000(2) 0.002(2) -0.010(2)
C2 0.067(4) 0.034(3) 0.036(3) -0.019(2) 0.018(2) -0.028(3)
C3 0.056(3) 0.031(2) 0.032(2) -0.0109(19) 0.010(2) -0.025(2)
C28 0.037(3) 0.050(3) 0.043(3) -0.019(2) 0.013(2) -0.021(2)
C24 0.048(3) 0.040(3) 0.057(3) -0.017(2) 0.005(3) -0.029(2)
C31 0.041(3) 0.046(3) 0.040(3) -0.006(2) -0.005(2) -0.008(2)
C33 0.041(3) 0.077(5) 0.055(4) -0.017(3) 0.017(3) -0.028(3)
C34 0.035(3) 0.047(3) 0.061(4) -0.007(3) -0.001(2) -0.014(2)
C39 0.070(5) 0.051(4) 0.080(5) 0.001(3) -0.009(4) -0.034(4)
C37 0.062(4) 0.037(3) 0.091(5) -0.017(3) 0.008(4) -0.005(3)
C35 0.057(4) 0.068(5) 0.068(4) 0.004(4) -0.018(3) -0.022(4)
C36 0.043(4) 0.258(14) 0.110(7) -0.138(9) 0.036(4) -0.070(6)
C38 0.135(8) 0.057(4) 0.060(4) -0.013(4) 0.031(5) -0.042(5)
C42 0.39(3) 0.037(5) 0.062(6) -0.006(5) -0.035(11) -0.008(8)
C41 0.37(3) 0.068(8) 0.104(10) -0.033(7) 0.034(15) -0.060(13)
C40 0.29(2) 0.079(9) 0.115(11) -0.047(8) -0.011(14) -0.020(12)

loop_
_atom_type_symbol
_atom_type_description
_atom_type_scat_dispersion_real
_atom_type_scat_dispersion_imag
_atom_type_scat_source
C C 0.0033 0.0016 'International Tables Vol C Tables 4.2.6.8 and 6.1.1.4'
H H 0.0000 0.0000 'International Tables Vol C Tables 4.2.6.8 and 6.1.1.4'
Ge Ge 0.1547 1.8001 'International Tables Vol C Tables 4.2.6.8 and 6.1.1.4'
N N 0.0061 0.0033 'International Tables Vol C Tables 4.2.6.8 and 6.1.1.4'
S S 0.1246 0.1234 'International Tables Vol C Tables 4.2.6.8 and 6.1.1.4'
Si Si 0.0817 0.0704 'International Tables Vol C Tables 4.2.6.8 and 6.1.1.4'

loop_
_geom_angle_atom_site_label_1
_geom_angle_atom_site_label_2
_geom_angle_atom_site_label_3
_geom_angle
_geom_angle_site_symmetry_1
_geom_angle_site_symmetry_3
_geom_angle_publ_flag
N3 Ge1 N1 105.91(15) . . ?
N3 Ge1 N2 107.46(15) . . ?
N1 Ge1 N2 92.75(14) . . ?
N3 Ge1 S1 123.02(11) . . ?
N1 Ge1 S1 112.45(11) . . ?
N2 Ge1 S1 110.94(11) . . ?
N3 Si2 C36 115.2(3) . . ?
N3 Si2 C35 110.7(3) . . ?
C36 Si2 C35 114.2(5) . . ?
N3 Si2 C34 112.8(2) . . ?
C36 Si2 C34 104.0(4) . . ?
C35 Si2 C34 98.5(3) . . ?
N3 Si1 C38 114.3(3) . . ?
N3 Si1 C39 115.6(3) . . ?
C38 Si1 C39 109.4(4) . . ?
N3 Si1 C37 108.2(3) . . ?
C38 Si1 C37 109.2(4) . . ?
C39 Si1 C37 98.9(4) . . ?
Si1 N3 Si2 116.67(19) . . ?
Si1 N3 Ge1 118.91(19) . . ?
Si2 N3 Ge1 124.42(19) . . ?
C1 N2 C4 107.4(3) . . ?
C1 N2 Ge1 126.5(3) . . ?
C4 N2 Ge1 126.1(3) . . ?
C9 N1 C6 107.3(3) . . ?
C9 N1 Ge1 127.2(3) . . ?
C6 N1 Ge1 125.3(3) . . ?
C4 C5 C6 125.2(4) . . ?
C4 C5 C10 118.1(4) . . ?
C6 C5 C10 116.7(4) . . ?
C21 C16 C17 119.8(4) . . ?
C21 C16 C9 120.9(4) . . ?
C17 C16 C9 118.9(4) . . ?
C18 C17 C16 119.2(4) . . ?
C18 C17 C23 119.7(4) . . ?
C16 C17 C23 121.1(4) . . ?
C20 C21 C16 119.5(4) . . ?
C20 C21 C22 119.5(4) . . ?
C16 C21 C22 121.0(4) . . ?
C5 C4 N2 124.3(4) . . ?
C5 C4 C3 127.3(4) . . ?
N2 C4 C3 108.2(4) . . ?
C15 C10 C11 120.1(4) . . ?
C15 C10 C5 120.0(4) . . ?
C11 C10 C5 119.9(4) . . ?
C5 C6 N1 124.7(4) . . ?
C5 C6 C8 126.9(4) . . ?
N1 C6 C8 108.2(4) . . ?
N1 C9 C7 109.4(4) . . ?
N1 C9 C16 125.5(4) . . ?
C7 C9 C16 125.0(4) . . ?
C26 C25 C30 120.7(4) . . ?
C26 C25 C1 121.2(4) . . ?
C30 C25 C1 118.0(4) . . ?
C27 C26 C25 118.4(5) . . ?
C27 C26 C32 120.7(5) . . ?
C25 C26 C32 120.9(4) . . ?
C19 C20 C21 121.8(4) . . ?
C19 C20 H20 119.1 . . ?
C21 C20 H20 119.1 . . ?
N2 C1 C2 109.2(4) . . ?
N2 C1 C25 125.1(4) . . ?
C2 C1 C25 125.3(4) . . ?
C7 C8 C6 107.1(4) . . ?
C7 C8 H8 126.5 . . ?
C6 C8 H8 126.5 . . ?
C12 C13 C14 119.7(4) . . ?
C12 C13 H13 120.2 . . ?
C14 C13 H13 120.2 . . ?
C17 C18 C19 121.4(4) . . ?
C17 C18 H18 119.3 . . ?
C19 C18 H18 119.3 . . ?
C20 C19 C18 118.3(4) . . ?
C20 C19 C24 120.6(4) . . ?
C18 C19 C24 121.1(4) . . ?
C10 C15 C14 120.5(4) . . ?
C10 C15 H15 119.8 . . ?
C14 C15 H15 119.8 . . ?
C8 C7 C9 108.0(4) . . ?
C8 C7 H7 126.0 . . ?
C9 C7 H7 126.0 . . ?
C28 C27 C26 122.3(5) . . ?
C28 C27 H27 118.8 . . ?
C26 C27 H27 118.8 . . ?
C21 C22 H22A 109.5 . . ?
C21 C22 H22B 109.5 . . ?
H22A C22 H22B 109.5 . . ?
C21 C22 H22C 109.5 . . ?
H22A C22 H22C 109.5 . . ?
H22B C22 H22C 109.5 . . ?
C12 C11 C10 119.1(4) . . ?
C12 C11 H11 120.4 . . ?
C10 C11 H11 120.4 . . ?
C29 C30 C25 118.4(5) . . ?
C29 C30 C31 120.2(5) . . ?
C25 C30 C31 121.4(5) . . ?
C28 C29 C30 122.0(5) . . ?
C28 C29 H29 119.0 . . ?
C30 C29 H29 119.0 . . ?
C17 C23 H23A 109.5 . . ?
C17 C23 H23B 109.5 . . ?
H23A C23 H23B 109.5 . . ?
C17 C23 H23C 109.5 . . ?
H23A C23 H23C 109.5 . . ?
H23B C23 H23C 109.5 . . ?
C15 C14 C13 119.9(4) . . ?
C15 C14 H14 120.1 . . ?
C13 C14 H14 120.1 . . ?
C13 C12 C11 120.7(4) . . ?
C13 C12 H12 119.6 . . ?
C11 C12 H12 119.6 . . ?
C26 C32 H32A 109.5 . . ?
C26 C32 H32B 109.5 . . ?
H32A C32 H32B 109.5 . . ?
C26 C32 H32C 109.5 . . ?
H32A C32 H32C 109.5 . . ?
H32B C32 H32C 109.5 . . ?
C3 C2 C1 108.0(4) . . ?
C3 C2 H2 126.0 . . ?
C1 C2 H2 126.0 . . ?
C2 C3 C4 107.1(4) . . ?
C2 C3 H3 126.4 . . ?
C4 C3 H3 126.4 . . ?
C27 C28 C29 118.1(5) . . ?
C27 C28 C33 121.6(5) . . ?
C29 C28 C33 120.3(5) . . ?
C19 C24 H24A 109.5 . . ?
C19 C24 H24B 109.5 . . ?
H24A C24 H24B 109.5 . . ?
C19 C24 H24C 109.5 . . ?
H24A C24 H24C 109.5 . . ?
H24B C24 H24C 109.5 . . ?
C30 C31 H31A 109.5 . . ?
C30 C31 H31B 109.5 . . ?
H31A C31 H31B 109.5 . . ?
C30 C31 H31C 109.5 . . ?
H31A C31 H31C 109.5 . . ?
H31B C31 H31C 109.5 . . ?
C28 C33 H33A 109.5 . . ?
C28 C33 H33B 109.5 . . ?
H33A C33 H33B 109.5 . . ?
C28 C33 H33C 109.5 . . ?
H33A C33 H33C 109.5 . . ?
H33B C33 H33C 109.5 . . ?
Si2 C34 H34A 109.5 . . ?
Si2 C34 H34B 109.5 . . ?
H34A C34 H34B 109.5 . . ?
Si2 C34 H34C 109.5 . . ?
H34A C34 H34C 109.5 . . ?
H34B C34 H34C 109.5 . . ?
Si1 C39 H39A 109.5 . . ?
Si1 C39 H39B 109.5 . . ?
H39A C39 H39B 109.5 . . ?
Si1 C39 H39C 109.5 . . ?
H39A C39 H39C 109.5 . . ?
H39B C39 H39C 109.5 . . ?
Si1 C37 H37A 109.5 . . ?
Si1 C37 H37B 109.5 . . ?
H37A C37 H37B 109.5 . . ?
Si1 C37 H37C 109.5 . . ?
H37A C37 H37C 109.5 . . ?
H37B C37 H37C 109.5 . . ?
Si2 C35 H35A 109.5 . . ?
Si2 C35 H35B 109.5 . . ?
H35A C35 H35B 109.5 . . ?
Si2 C35 H35C 109.5 . . ?
H35A C35 H35C 109.5 . . ?
H35B C35 H35C 109.5 . . ?
Si2 C36 H36A 120.0 . . ?
Si2 C36 H36B 120.0 . . ?
H36A C36 H36B 120.0 . . ?
Si1 C38 H38A 109.5 . . ?
Si1 C38 H38B 109.5 . . ?
H38A C38 H38B 109.5 . . ?
Si1 C38 H38C 109.5 . . ?
H38A C38 H38C 109.5 . . ?
H38B C38 H38C 109.5 . . ?
C42 C42 C40 105.2(12) 2_576 . ?
C42 C42 H42A 110.7 2_576 . ?
C40 C42 H42A 110.7 . . ?
C42 C42 H42B 110.7 2_576 . ?
C40 C42 H42B 110.7 . . ?
H42A C42 H42B 108.8 . . ?
C40 C41 H41A 109.5 . . ?
C40 C41 H41B 109.5 . . ?
H41A C41 H41B 109.5 . . ?
C40 C41 H41C 109.5 . . ?
H41A C41 H41C 109.5 . . ?
H41B C41 H41C 109.5 . . ?
C42 C40 C41 107.7(14) . . ?
C42 C40 H40A 110.2 . . ?
C41 C40 H40A 110.2 . . ?
C42 C40 H40B 110.2 . . ?
C41 C40 H40B 110.2 . . ?
H40A C40 H40B 108.5 . . ?

loop_
_geom_bond_atom_site_label_1
_geom_bond_atom_site_label_2
_geom_bond_distance
_geom_bond_site_symmetry_2
_geom_bond_publ_flag
Ge1 N3 1.843(3) . ?
Ge1 N1 1.951(4) . ?
Ge1 N2 1.953(3) . ?
Ge1 S1 2.0623(11) . ?
Si2 N3 1.776(4) . ?
Si2 C36 1.789(7) . ?
Si2 C35 1.909(7) . ?
Si2 C34 1.932(6) . ?
Si1 N3 1.768(4) . ?
Si1 C38 1.795(8) . ?
Si1 C39 1.872(7) . ?
Si1 C37 1.956(6) . ?
N2 C1 1.361(5) . ?
N2 C4 1.401(5) . ?
N1 C9 1.361(5) . ?
N1 C6 1.404(5) . ?
C5 C4 1.393(6) . ?
C5 C6 1.399(6) . ?
C5 C10 1.503(5) . ?
C16 C21 1.394(6) . ?
C16 C17 1.407(6) . ?
C16 C9 1.488(6) . ?
C17 C18 1.392(6) . ?
C17 C23 1.506(6) . ?
C21 C20 1.392(6) . ?
C21 C22 1.516(6) . ?
C4 C3 1.411(6) . ?
C10 C15 1.378(6) . ?
C10 C11 1.396(6) . ?
C6 C8 1.410(6) . ?
C9 C7 1.402(6) . ?
C25 C26 1.392(7) . ?
C25 C30 1.406(7) . ?
C25 C1 1.489(6) . ?
C26 C27 1.389(7) . ?
C26 C32 1.510(7) . ?
C20 C19 1.384(7) . ?
C20 H20 0.9500 . ?
C1 C2 1.404(6) . ?
C8 C7 1.379(6) . ?
C8 H8 0.9500 . ?
C13 C12 1.380(6) . ?
C13 C14 1.392(7) . ?
C13 H13 0.9500 . ?
C18 C19 1.399(6) . ?
C18 H18 0.9500 . ?
C19 C24 1.523(6) . ?
C15 C14 1.386(6) . ?
C15 H15 0.9500 . ?
C7 H7 0.9500 . ?
C27 C28 1.383(8) . ?
C27 H27 0.9500 . ?
C22 H22A 0.9800 . ?
C22 H22B 0.9800 . ?
C22 H22C 0.9800 . ?
C11 C12 1.394(6) . ?
C11 H11 0.9500 . ?
C30 C29 1.388(7) . ?
C30 C31 1.496(7) . ?
C29 C28 1.385(8) . ?
C29 H29 0.9500 . ?
C23 H23A 0.9800 . ?
C23 H23B 0.9800 . ?
C23 H23C 0.9800 . ?
C14 H14 0.9500 . ?
C12 H12 0.9500 . ?
C32 H32A 0.9800 . ?
C32 H32B 0.9800 . ?
C32 H32C 0.9800 . ?
C2 C3 1.375(7) . ?
C2 H2 0.9500 . ?
C3 H3 0.9500 . ?
C28 C33 1.514(7) . ?
C24 H24A 0.9800 . ?
C24 H24B 0.9800 . ?
C24 H24C 0.9800 . ?
C31 H31A 0.9800 . ?
C31 H31B 0.9800 . ?
C31 H31C 0.9800 . ?
C33 H33A 0.9800 . ?
C33 H33B 0.9800 . ?
C33 H33C 0.9800 . ?
C34 H34A 0.9800 . ?
C34 H34B 0.9800 . ?
C34 H34C 0.9800 . ?
C39 H39A 0.9800 . ?
C39 H39B 0.9800 . ?
C39 H39C 0.9800 . ?
C37 H37A 0.9800 . ?
C37 H37B 0.9800 . ?
C37 H37C 0.9800 . ?
C35 H35A 0.9800 . ?
C35 H35B 0.9800 . ?
C35 H35C 0.9800 . ?
C36 H36A 0.9500 . ?
C36 H36B 0.9500 . ?
C38 H38A 0.9800 . ?
C38 H38B 0.9800 . ?
C38 H38C 0.9800 . ?
C42 C42 1.49(4) 2_576 ?
C42 C40 1.52(2) . ?
C42 H42A 0.9900 . ?
C42 H42B 0.9900 . ?
C41 C40 1.56(2) . ?
C41 H41A 0.9800 . ?
C41 H41B 0.9800 . ?
C41 H41C 0.9800 . ?
C40 H40A 0.9900 . ?
C40 H40B 0.9900 . ?
